data_1552893
loop_
_publ_author_name
'Le Vaillant, Franck'
'Garreau, Marion'
'Nicolai, Stefano'
'Gryn'ova, Ganna'
'Corminboeuf, Clemence'
'Waser, Jerome'

_publ_section_title
;
 Fine-tuned organic photoredox catalysts for fragmentation-alkynylation
 cascades of cyclic oxime ethers.
;
_journal_issue 27
_journal_name_full 'Chemical science'
_journal_page_first 5883
_journal_page_last 5889
_journal_paper_doi 10.1039/c8sc01818a
_journal_volume 9
_journal_year 2018
_chemical_formula_sum 'C56 H32 N6'
_chemical_formula_weight 788.88
_chemical_name_common 4CzIPN
_chemical_name_systematic (4s,6s)-2,4,5,6-tetra(9H-carbazol-9-yl)isophthalonitrile
_space_group_IT_number 2
_space_group_name_Hall '-P 1'
_space_group_name_H-M_alt 'P -1'
_symmetry_cell_setting triclinic
_symmetry_space_group_name_Hall '-P 1'
_symmetry_space_group_name_H-M 'P -1'
_atom_sites_solution_hydrogens geom
_atom_sites_solution_primary direct
_atom_sites_solution_secondary difmap
_audit_block_doi 10.5517/cc14bcb5
_audit_creation_method SHELXL-97
_audit_update_record
;
2015-03-07 deposited with the CCDC.
2018-06-07 downloaded from the CCDC.
;
_cell_angle_alpha 77.99(3)
_cell_angle_beta 83.67(3)
_cell_angle_gamma 89.86(3)
_cell_formula_units_Z 4
_cell_length_a 9.0000(18)
_cell_length_b 19.580(4)
_cell_length_c 23.930(5)
_cell_measurement_reflns_used 1118
_cell_measurement_temperature 293(2)
_cell_measurement_theta_max 50
_cell_measurement_theta_min 3.02
_cell_volume 4098.6(15)
_computing_structure_refinement 'SHELXL-97 (Sheldrick, 1997)'
_computing_structure_solution 'SHELXS-97 (Sheldrick, 1990)'
_diffrn_ambient_temperature 293(2)
_diffrn_measured_fraction_theta_full 0.953
_diffrn_measured_fraction_theta_max 0.953
_diffrn_measurement_device_type 'Bruker APEX2 CCD'
_diffrn_radiation_monochromator graphite
_diffrn_radiation_source 'fine-focus sealed tube'
_diffrn_radiation_type MoK\a
_diffrn_radiation_wavelength 0.71073
_diffrn_reflns_av_R_equivalents 0.0854
_diffrn_reflns_av_sigmaI/netI 0.1170
_diffrn_reflns_limit_h_max 10
_diffrn_reflns_limit_h_min -9
_diffrn_reflns_limit_k_max 23
_diffrn_reflns_limit_k_min -23
_diffrn_reflns_limit_l_max 28
_diffrn_reflns_limit_l_min -28
_diffrn_reflns_number 30783
_diffrn_reflns_theta_full 25.00
_diffrn_reflns_theta_max 25.00
_diffrn_reflns_theta_min 3.02
_exptl_absorpt_coefficient_mu 0.076
_exptl_absorpt_correction_T_max 0.9849
_exptl_absorpt_correction_T_min 0.9849
_exptl_absorpt_correction_type multi-scan
_exptl_absorpt_process_details sadabs
_exptl_crystal_colour yellow
_exptl_crystal_density_diffrn 1.278
_exptl_crystal_density_method 'not measured'
_exptl_crystal_description block
_exptl_crystal_F_000 1640
_exptl_crystal_preparation Luminescent
_exptl_crystal_recrystallization_method Sublimation
_exptl_crystal_size_max 0.20
_exptl_crystal_size_mid 0.20
_exptl_crystal_size_min 0.20
_refine_diff_density_max 0.250
_refine_diff_density_min -0.297
_refine_diff_density_rms 0.062
_refine_ls_extinction_coef 0.0029(5)
_refine_ls_extinction_expression Fc^*^=kFc[1+0.001xFc^2^\l^3^/sin(2\q)]^-1/4^
_refine_ls_extinction_method SHELXL
_refine_ls_goodness_of_fit_ref 0.946
_refine_ls_hydrogen_treatment mixed
_refine_ls_matrix_type full
_refine_ls_number_parameters 1118
_refine_ls_number_reflns 13789
_refine_ls_number_restraints 0
_refine_ls_restrained_S_all 0.946
_refine_ls_R_factor_all 0.1691
_refine_ls_R_factor_gt 0.0720
_refine_ls_shift/su_max 0.066
_refine_ls_shift/su_mean 0.001
_refine_ls_structure_factor_coef Fsqd
_refine_ls_weighting_details 'calc w=1/[\s^2^(Fo^2^)+(0.1020P)^2^+0.0000P] where P=(Fo^2^+2Fc^2^)/3'
_refine_ls_weighting_scheme calc
_refine_ls_wR_factor_gt 0.1603
_refine_ls_wR_factor_ref 0.2145
_reflns_number_gt 6142
_reflns_number_total 13789
_reflns_threshold_expression >2sigma(I)
_cod_data_source_file c8sc01818a2.cif
_cod_data_source_block 1
_cod_depositor_comments
;
The following automatic conversions were performed:

'_symmetry_cell_setting' value 'Triclinic' changed to 'triclinic'
according to
/home/data/users/saulius/crontab/automatic-downloads/current/RSC/lib/dictionaries/cif_core.dic
dictionary named 'cif_core.dic' version 2.4.2 from 2011-04-26.

Automatic conversion script
Id: cif_fix_values 5376 2017-05-30 11:51:03Z andrius 
;
_cod_original_sg_symbol_H-M P-1
_cod_database_code 1552893

loop_
_symmetry_equiv_pos_as_xyz
'x, y, z'
'-x, -y, -z'

loop_
_atom_site_label
_atom_site_type_symbol
_atom_site_fract_x
_atom_site_fract_y
_atom_site_fract_z
_atom_site_U_iso_or_equiv
_atom_site_adp_type
_atom_site_occupancy
_atom_site_symmetry_multiplicity
_atom_site_calc_flag
_atom_site_refinement_flags
N5 N 0.5657(5) 0.6123(2) 0.20429(18) 0.0792(13) Uani 1 1 d .
N6 N 0.8881(4) 0.43522(19) 0.43872(17) 0.0616(11) Uani 1 1 d .
N2 N 0.6736(4) 0.54805(16) 0.34126(15) 0.0488(9) Uani 1 1 d .
N1 N 0.8621(4) 0.51846(16) 0.15144(14) 0.0489(9) Uani 1 1 d .
N4 N 1.0500(3) 0.41039(16) 0.19933(14) 0.0456(9) Uani 1 1 d .
N3 N 1.0422(4) 0.37184(16) 0.32157(14) 0.0468(9) Uani 1 1 d .
C18 C 0.8588(4) 0.46059(19) 0.33007(17) 0.0417(10) Uani 1 1 d .
C13 C 0.7668(4) 0.51306(19) 0.30637(18) 0.0438(10) Uani 1 1 d .
C44 C 1.0497(4) 0.3385(2) 0.20073(18) 0.0476(11) Uani 1 1 d .
C16 C 0.9553(4) 0.44464(19) 0.23503(17) 0.0427(10) Uani 1 1 d .
C5 C 0.4942(4) 0.5682(2) 0.41062(17) 0.0480(11) Uani 1 1 d .
C19 C 0.8726(4) 0.4464(2) 0.3911(2) 0.0477(11) Uani 1 1 d .
C15 C 0.8657(4) 0.4985(2) 0.21104(17) 0.0449(10) Uani 1 1 d .
C45 C 1.1965(5) 0.3646(2) 0.30863(18) 0.0499(11) Uani 1 1 d .
C6 C 0.5603(4) 0.5164(2) 0.38442(17) 0.0456(10) Uani 1 1 d .
C8 C 0.6769(4) 0.61956(19) 0.34015(18) 0.0464(11) Uani 1 1 d .
C38 C 1.2462(5) 0.3894(2) 0.13691(19) 0.0564(12) Uani 1 1 d .
C1 C 0.5092(5) 0.4475(2) 0.39904(18) 0.0547(12) Uani 1 1 d .
H1 H 0.5537 0.4136 0.3811 0.066 Uiso 1 1 calc R
C39 C 1.1675(5) 0.3240(2) 0.16189(19) 0.0558(12) Uani 1 1 d .
C33 C 1.1698(4) 0.4419(2) 0.15994(17) 0.0497(11) Uani 1 1 d .
C9 C 0.7688(5) 0.6718(2) 0.3049(2) 0.0584(13) Uani 1 1 d .
H9 H 0.8408 0.6616 0.2770 0.070 Uiso 1 1 calc R
C7 C 0.5695(4) 0.6339(2) 0.38250(18) 0.0476(11) Uani 1 1 d .
C14 C 0.7690(4) 0.53092(19) 0.24688(17) 0.0452(10) Uani 1 1 d .
C27 C 0.8376(4) 0.5146(2) 0.05811(18) 0.0479(11) Uani 1 1 d .
C17 C 0.9521(4) 0.42513(19) 0.29517(17) 0.0434(10) Uani 1 1 d .
C20 C 0.6579(5) 0.5777(2) 0.22307(19) 0.0534(12) Uani 1 1 d .
C34 C 1.2216(5) 0.5101(2) 0.14805(19) 0.0584(12) Uani 1 1 d .
H34 H 1.1706 0.5442 0.1639 0.070 Uiso 1 1 calc R
C4 C 0.3763(5) 0.5506(2) 0.45353(19) 0.0567(12) Uani 1 1 d .
H4 H 0.3317 0.5842 0.4718 0.068 Uiso 1 1 calc R
C2 C 0.3903(5) 0.4314(2) 0.4410(2) 0.0642(14) Uani 1 1 d .
H2 H 0.3519 0.3859 0.4511 0.077 Uiso 1 1 calc R
C12 C 0.5524(5) 0.7017(2) 0.3901(2) 0.0575(12) Uani 1 1 d .
H12 H 0.4813 0.7122 0.4182 0.069 Uiso 1 1 calc R
C56 C 0.9841(5) 0.3102(2) 0.35999(18) 0.0525(11) Uani 1 1 d .
C26 C 0.8726(5) 0.5863(2) 0.06070(18) 0.0518(11) Uani 1 1 d .
C50 C 1.2359(6) 0.2983(2) 0.3382(2) 0.0624(13) Uani 1 1 d .
C31 C 0.7889(4) 0.4050(2) 0.1271(2) 0.0522(11) Uani 1 1 d .
H31 H 0.7777 0.3796 0.1648 0.063 Uiso 1 1 calc R
C43 C 0.9510(5) 0.2862(2) 0.23244(19) 0.0554(12) Uani 1 1 d .
H43 H 0.8720 0.2963 0.2577 0.067 Uiso 1 1 calc R
C32 C 0.8295(4) 0.4750(2) 0.11455(18) 0.0468(11) Uani 1 1 d .
C55 C 0.8382(6) 0.2937(2) 0.38389(19) 0.0597(12) Uani 1 1 d .
H55 H 0.7609 0.3243 0.3752 0.072 Uiso 1 1 calc R
C37 C 1.3762(5) 0.4071(3) 0.0997(2) 0.0707(15) Uani 1 1 d .
H37 H 1.4262 0.3737 0.0827 0.085 Uiso 1 1 calc R
C21 C 0.8896(5) 0.5868(2) 0.11781(18) 0.0500(11) Uani 1 1 d .
C22 C 0.9327(5) 0.6464(2) 0.1350(2) 0.0667(14) Uani 1 1 d .
H22 H 0.9452 0.6459 0.1731 0.080 Uiso 1 1 calc R
C42 C 0.9749(6) 0.2196(2) 0.2249(2) 0.0689(14) Uani 1 1 d .
H42 H 0.9126 0.1837 0.2466 0.083 Uiso 1 1 calc R
C30 C 0.7655(5) 0.3741(2) 0.0820(2) 0.0604(12) Uani 1 1 d .
H30 H 0.7399 0.3268 0.0893 0.072 Uiso 1 1 calc R
C28 C 0.8133(5) 0.4824(3) 0.0139(2) 0.0616(13) Uani 1 1 d .
H28 H 0.8198 0.5080 -0.0237 0.074 Uiso 1 1 calc R
C10 C 0.7497(5) 0.7390(2) 0.3128(2) 0.0643(14) Uani 1 1 d .
H10 H 0.8089 0.7750 0.2895 0.077 Uiso 1 1 calc R
C40 C 1.1862(6) 0.2557(3) 0.1549(2) 0.0755(15) Uani 1 1 d .
H40 H 1.2639 0.2449 0.1294 0.091 Uiso 1 1 calc R
C3 C 0.3265(5) 0.4818(3) 0.4685(2) 0.0666(14) Uani 1 1 d .
H3 H 0.2484 0.4690 0.4977 0.080 Uiso 1 1 calc R
C46 C 1.3005(5) 0.4121(3) 0.27589(19) 0.0591(12) Uani 1 1 d .
H46 H 1.2738 0.4569 0.2590 0.071 Uiso 1 1 calc R
C35 C 1.3528(5) 0.5259(3) 0.1115(2) 0.0700(14) Uani 1 1 d .
H35 H 1.3902 0.5716 0.1023 0.084 Uiso 1 1 calc R
C51 C 1.1004(6) 0.2646(2) 0.3702(2) 0.0653(13) Uani 1 1 d .
C29 C 0.7794(5) 0.4122(3) 0.0257(2) 0.0667(13) Uani 1 1 d .
H29 H 0.7657 0.3900 -0.0042 0.080 Uiso 1 1 calc R
C11 C 0.6443(5) 0.7538(2) 0.3547(2) 0.0649(14) Uani 1 1 d .
H11 H 0.6344 0.7997 0.3594 0.078 Uiso 1 1 calc R
C25 C 0.8957(5) 0.6477(3) 0.0194(2) 0.0692(14) Uani 1 1 d .
H25 H 0.8838 0.6484 -0.0189 0.083 Uiso 1 1 calc R
C24 C 0.9361(7) 0.7070(3) 0.0360(3) 0.0856(18) Uani 1 1 d .
H24 H 0.9504 0.7485 0.0087 0.103 Uiso 1 1 calc R
C36 C 1.4297(5) 0.4749(3) 0.0884(2) 0.0787(16) Uani 1 1 d .
H36 H 1.5190 0.4867 0.0648 0.094 Uiso 1 1 calc R
C47 C 1.4472(6) 0.3902(4) 0.2692(3) 0.0858(18) Uani 1 1 d .
H47 H 1.5196 0.4198 0.2456 0.103 Uiso 1 1 calc R
C41 C 1.0876(7) 0.2040(3) 0.1864(3) 0.0828(17) Uani 1 1 d .
H41 H 1.0979 0.1583 0.1813 0.099 Uiso 1 1 calc R
C23 C 0.9564(6) 0.7068(2) 0.0929(2) 0.0824(17) Uani 1 1 d .
H23 H 0.9863 0.7477 0.1027 0.099 Uiso 1 1 calc R
C49 C 1.3834(7) 0.2787(3) 0.3322(3) 0.0872(17) Uani 1 1 d .
H49 H 1.4122 0.2353 0.3514 0.105 Uiso 1 1 calc R
C54 C 0.8124(7) 0.2298(3) 0.4213(2) 0.0816(17) Uani 1 1 d .
H54 H 0.7162 0.2174 0.4390 0.098 Uiso 1 1 calc R
C52 C 1.0688(8) 0.1993(3) 0.4068(3) 0.0893(19) Uani 1 1 d .
H52 H 1.1436 0.1667 0.4135 0.107 Uiso 1 1 calc R
C53 C 0.9258(10) 0.1845(3) 0.4324(3) 0.104(2) Uani 1 1 d .
H53 H 0.9054 0.1423 0.4584 0.124 Uiso 1 1 calc R
C48 C 1.4868(7) 0.3245(4) 0.2974(3) 0.099(2) Uani 1 1 d .
H48 H 1.5858 0.3111 0.2926 0.119 Uiso 1 1 calc R
N11 N 0.6296(5) 0.16427(19) 0.55811(18) 0.0672(11) Uani 1 1 d .
N12 N 0.9428(5) 0.2140(2) 0.7961(2) 0.0802(13) Uani 1 1 d .
N7 N 0.8358(4) 0.22445(16) 0.65816(14) 0.0505(9) Uani 1 1 d .
N8 N 0.6427(4) 0.09385(16) 0.84625(14) 0.0475(9) Uani 1 1 d .
N9 N 0.4566(3) 0.01219(15) 0.79569(14) 0.0462(9) Uani 1 1 d .
N10 N 0.4700(4) 0.03852(17) 0.67255(15) 0.0485(9) Uani 1 1 d .
C74 C 0.6531(4) 0.13082(19) 0.66683(17) 0.0436(10) Uani 1 1 d .
C72 C 0.7407(4) 0.1562(2) 0.75123(17) 0.0444(10) Uani 1 1 d .
C70 C 0.5532(4) 0.06440(19) 0.76094(17) 0.0438(10) Uani 1 1 d .
C71 C 0.6427(4) 0.10488(19) 0.78660(17) 0.0441(10) Uani 1 1 d .
C101 C 0.8247(5) 0.2947(2) 0.66156(18) 0.0497(11) Uani 1 1 d .
C69 C 0.5588(4) 0.07643(19) 0.70068(16) 0.0424(10) Uani 1 1 d .
C77 C 0.4576(5) -0.0591(2) 0.79432(18) 0.0492(11) Uani 1 1 d .
C73 C 0.7441(4) 0.17014(19) 0.69199(18) 0.0460(11) Uani 1 1 d .
C75 C 0.6437(5) 0.1498(2) 0.6063(2) 0.0484(11) Uani 1 1 d .
C112 C 0.9460(5) 0.2186(2) 0.61319(18) 0.0503(11) Uani 1 1 d .
C83 C 0.2636(5) -0.0407(2) 0.85909(19) 0.0565(12) Uani 1 1 d .
C57 C 0.5248(5) 0.0009(2) 0.63113(18) 0.0465(10) Uani 1 1 d .
C89 C 0.6743(4) 0.0312(2) 0.88345(18) 0.0456(10) Uani 1 1 d .
C94 C 0.6640(4) 0.0437(2) 0.93901(19) 0.0498(11) Uani 1 1 d .
C87 C 0.2862(5) 0.0848(2) 0.84840(19) 0.0564(12) Uani 1 1 d .
H87 H 0.3378 0.1268 0.8332 0.068 Uiso 1 1 calc R
C106 C 0.9244(5) 0.3343(2) 0.61700(18) 0.0516(11) Uani 1 1 d .
C68 C 0.3149(4) 0.0257(2) 0.68486(19) 0.0500(11) Uani 1 1 d .
C111 C 1.0054(5) 0.1595(2) 0.59829(19) 0.0598(13) Uani 1 1 d .
H111 H 0.9687 0.1153 0.6169 0.072 Uiso 1 1 calc R
C100 C 0.6126(5) 0.1456(2) 0.87916(19) 0.0538(12) Uani 1 1 d .
C76 C 0.8504(6) 0.1896(2) 0.7769(2) 0.0576(12) Uani 1 1 d .
C88 C 0.3372(4) 0.0234(2) 0.83551(18) 0.0490(11) Uani 1 1 d .
C90 C 0.7152(5) -0.0323(2) 0.87091(19) 0.0532(11) Uani 1 1 d .
H90 H 0.7263 -0.0390 0.8333 0.064 Uiso 1 1 calc R
C95 C 0.6284(5) 0.1155(2) 0.93634(19) 0.0545(12) Uani 1 1 d .
C107 C 1.0010(5) 0.2858(2) 0.58662(19) 0.0523(11) Uani 1 1 d .
C62 C 0.4054(5) -0.0360(2) 0.6173(2) 0.0558(12) Uani 1 1 d .
C78 C 0.5571(5) -0.0944(2) 0.7624(2) 0.0581(12) Uani 1 1 d .
H78 H 0.6346 -0.0710 0.7367 0.070 Uiso 1 1 calc R
C93 C 0.6884(5) -0.0113(2) 0.9843(2) 0.0636(13) Uani 1 1 d .
H93 H 0.6801 -0.0046 1.0218 0.076 Uiso 1 1 calc R
C102 C 0.7338(5) 0.3258(2) 0.6982(2) 0.0601(13) Uani 1 1 d .
H102 H 0.6656 0.2995 0.7265 0.072 Uiso 1 1 calc R
C82 C 0.3411(5) -0.0934(2) 0.83390(19) 0.0551(12) Uani 1 1 d .
C67 C 0.2124(5) 0.0545(2) 0.7202(2) 0.0586(12) Uani 1 1 d .
H67 H 0.2403 0.0888 0.7390 0.070 Uiso 1 1 calc R
C99 C 0.5677(6) 0.2137(2) 0.8619(2) 0.0684(14) Uani 1 1 d .
H99 H 0.5549 0.2325 0.8238 0.082 Uiso 1 1 calc R
C103 C 0.7460(5) 0.3972(2) 0.6922(2) 0.0651(14) Uani 1 1 d .
H103 H 0.6872 0.4192 0.7175 0.078 Uiso 1 1 calc R
C63 C 0.2734(5) -0.0207(2) 0.6522(2) 0.0601(13) Uani 1 1 d .
C58 C 0.6696(5) -0.0041(2) 0.6061(2) 0.0578(12) Uani 1 1 d .
H58 H 0.7494 0.0185 0.6167 0.069 Uiso 1 1 calc R
C105 C 0.9331(5) 0.4063(2) 0.6115(2) 0.0616(13) Uani 1 1 d .
H105 H 0.9984 0.4334 0.5826 0.074 Uiso 1 1 calc R
C64 C 0.1236(6) -0.0435(3) 0.6589(2) 0.0767(16) Uani 1 1 d .
H64 H 0.0930 -0.0752 0.6382 0.092 Uiso 1 1 calc R
C81 C 0.3251(6) -0.1656(3) 0.8408(2) 0.0804(17) Uani 1 1 d .
H81 H 0.2483 -0.1897 0.8665 0.097 Uiso 1 1 calc R
C91 C 0.7388(5) -0.0853(2) 0.9166(2) 0.0630(13) Uani 1 1 d .
H91 H 0.7649 -0.1291 0.9098 0.076 Uiso 1 1 calc R
C92 C 0.7247(5) -0.0751(3) 0.9729(2) 0.0674(14) Uani 1 1 d .
H92 H 0.7402 -0.1120 1.0030 0.081 Uiso 1 1 calc R
C66 C 0.0653(5) 0.0297(3) 0.7264(2) 0.0691(15) Uani 1 1 d .
H66 H -0.0060 0.0460 0.7514 0.083 Uiso 1 1 calc R
C108 C 1.1164(5) 0.2934(3) 0.5422(2) 0.0672(14) Uani 1 1 d .
H108 H 1.1533 0.3375 0.5235 0.081 Uiso 1 1 calc R
C60 C 0.5753(7) -0.0779(3) 0.5488(2) 0.0800(16) Uani 1 1 d .
H60 H 0.5928 -0.1028 0.5197 0.096 Uiso 1 1 calc R
C80 C 0.4221(7) -0.2008(3) 0.8099(3) 0.0858(18) Uani 1 1 d .
H80 H 0.4121 -0.2490 0.8150 0.103 Uiso 1 1 calc R
C96 C 0.6040(6) 0.1559(3) 0.9777(2) 0.0745(15) Uani 1 1 d .
H96 H 0.6159 0.1372 1.0159 0.089 Uiso 1 1 calc R
C86 C 0.1550(5) 0.0822(3) 0.8849(2) 0.0702(14) Uani 1 1 d .
H86 H 0.1156 0.1232 0.8934 0.084 Uiso 1 1 calc R
C85 C 0.0818(6) 0.0190(3) 0.9088(2) 0.0798(16) Uani 1 1 d .
H85 H -0.0050 0.0183 0.9339 0.096 Uiso 1 1 calc R
C59 C 0.6905(6) -0.0441(2) 0.5646(2) 0.0707(14) Uani 1 1 d .
H59 H 0.7866 -0.0481 0.5470 0.085 Uiso 1 1 calc R
C61 C 0.4340(7) -0.0753(2) 0.5756(2) 0.0760(15) Uani 1 1 d .
H61 H 0.3565 -0.1002 0.5657 0.091 Uiso 1 1 calc R
C110 C 1.1218(5) 0.1682(3) 0.5546(2) 0.0717(14) Uani 1 1 d .
H110 H 1.1656 0.1291 0.5438 0.086 Uiso 1 1 calc R
C84 C 0.1334(5) -0.0420(3) 0.8964(2) 0.0742(15) Uani 1 1 d .
H84 H 0.0824 -0.0839 0.9126 0.089 Uiso 1 1 calc R
C104 C 0.8445(5) 0.4369(2) 0.6490(2) 0.0664(14) Uani 1 1 d .
H104 H 0.8503 0.4850 0.6456 0.080 Uiso 1 1 calc R
C79 C 0.5360(6) -0.1655(2) 0.7707(2) 0.0724(14) Uani 1 1 d .
H79 H 0.5996 -0.1906 0.7495 0.087 Uiso 1 1 calc R
C109 C 1.1747(6) 0.2350(3) 0.5263(2) 0.0832(17) Uani 1 1 d .
H109 H 1.2510 0.2397 0.4961 0.100 Uiso 1 1 calc R
C97 C 0.5616(7) 0.2245(3) 0.9609(3) 0.0928(19) Uani 1 1 d .
H97 H 0.5454 0.2523 0.9881 0.111 Uiso 1 1 calc R
C98 C 0.5431(7) 0.2520(3) 0.9040(3) 0.0847(17) Uani 1 1 d .
H98 H 0.5131 0.2980 0.8938 0.102 Uiso 1 1 calc R
C65 C 0.0238(6) -0.0183(3) 0.6963(3) 0.0839(18) Uani 1 1 d .
H65 H -0.0752 -0.0341 0.7015 0.101 Uiso 1 1 calc R

loop_
_atom_site_aniso_label
_atom_site_aniso_U_11
_atom_site_aniso_U_22
_atom_site_aniso_U_33
_atom_site_aniso_U_23
_atom_site_aniso_U_13
_atom_site_aniso_U_12
N5 0.068(3) 0.082(3) 0.079(3) 0.001(2) -0.008(2) 0.033(2)
N6 0.075(3) 0.060(2) 0.048(2) -0.009(2) -0.002(2) 0.002(2)
N2 0.047(2) 0.0405(19) 0.055(2) -0.0100(16) 0.0116(18) 0.0079(16)
N1 0.059(2) 0.0429(19) 0.043(2) -0.0045(17) -0.0052(17) 0.0098(17)
N4 0.0405(19) 0.048(2) 0.047(2) -0.0108(16) 0.0056(16) 0.0059(16)
N3 0.046(2) 0.0433(19) 0.049(2) -0.0057(16) -0.0051(17) 0.0159(16)
C18 0.050(2) 0.037(2) 0.039(2) -0.0095(18) -0.0025(19) 0.0050(19)
C13 0.040(2) 0.040(2) 0.050(3) -0.0091(19) 0.004(2) 0.0075(18)
C44 0.044(2) 0.048(2) 0.055(3) -0.018(2) -0.007(2) 0.013(2)
C16 0.041(2) 0.040(2) 0.045(2) -0.0087(19) 0.0023(19) 0.0102(18)
C5 0.045(2) 0.054(3) 0.044(2) -0.011(2) -0.001(2) 0.011(2)
C19 0.046(2) 0.042(2) 0.055(3) -0.013(2) -0.001(2) -0.0006(19)
C15 0.047(2) 0.046(2) 0.039(2) -0.0050(19) -0.002(2) 0.008(2)
C45 0.047(3) 0.059(3) 0.051(3) -0.027(2) -0.010(2) 0.014(2)
C6 0.044(2) 0.051(2) 0.039(2) -0.0089(19) 0.0032(19) 0.013(2)
C8 0.046(2) 0.038(2) 0.054(3) -0.011(2) 0.001(2) 0.0067(19)
C38 0.047(3) 0.076(3) 0.051(3) -0.024(2) -0.004(2) 0.020(2)
C1 0.062(3) 0.046(3) 0.055(3) -0.017(2) 0.009(2) 0.006(2)
C39 0.053(3) 0.059(3) 0.059(3) -0.023(2) -0.004(2) 0.017(2)
C33 0.043(2) 0.063(3) 0.044(3) -0.013(2) -0.003(2) 0.012(2)
C9 0.055(3) 0.046(3) 0.069(3) -0.006(2) 0.004(2) 0.009(2)
C7 0.048(2) 0.045(2) 0.051(3) -0.012(2) -0.007(2) 0.014(2)
C14 0.048(2) 0.042(2) 0.042(2) -0.0029(19) -0.003(2) 0.0177(19)
C27 0.043(2) 0.056(3) 0.042(3) -0.006(2) 0.000(2) 0.008(2)
C17 0.046(2) 0.037(2) 0.046(3) -0.0085(19) -0.004(2) 0.0063(19)
C20 0.054(3) 0.054(3) 0.051(3) -0.010(2) -0.003(2) 0.011(2)
C34 0.053(3) 0.068(3) 0.052(3) -0.010(2) -0.001(2) 0.006(2)
C4 0.050(3) 0.066(3) 0.055(3) -0.021(2) 0.005(2) 0.011(2)
C2 0.063(3) 0.059(3) 0.063(3) -0.007(2) 0.016(3) -0.008(2)
C12 0.053(3) 0.058(3) 0.068(3) -0.025(2) -0.008(2) 0.019(2)
C56 0.068(3) 0.042(2) 0.050(3) -0.011(2) -0.014(2) 0.014(2)
C26 0.051(3) 0.062(3) 0.038(3) -0.003(2) 0.000(2) 0.010(2)
C50 0.072(3) 0.060(3) 0.067(3) -0.030(2) -0.026(3) 0.027(3)
C31 0.048(3) 0.053(3) 0.053(3) -0.009(2) -0.005(2) 0.012(2)
C43 0.054(3) 0.050(3) 0.061(3) -0.008(2) -0.010(2) 0.007(2)
C32 0.041(2) 0.053(3) 0.047(3) -0.013(2) -0.003(2) 0.008(2)
C55 0.074(3) 0.047(3) 0.058(3) -0.010(2) -0.008(3) 0.002(2)
C37 0.045(3) 0.106(4) 0.063(3) -0.028(3) 0.001(2) 0.018(3)
C21 0.055(3) 0.041(2) 0.050(3) 0.000(2) -0.004(2) 0.009(2)
C22 0.083(4) 0.055(3) 0.061(3) -0.011(2) -0.003(3) 0.007(3)
C42 0.078(3) 0.048(3) 0.083(4) -0.015(3) -0.013(3) 0.008(2)
C30 0.055(3) 0.058(3) 0.070(3) -0.018(3) -0.009(3) 0.007(2)
C28 0.053(3) 0.084(4) 0.049(3) -0.018(3) -0.002(2) 0.008(3)
C10 0.055(3) 0.046(3) 0.090(4) -0.012(2) -0.001(3) 0.005(2)
C40 0.075(3) 0.071(3) 0.090(4) -0.037(3) -0.012(3) 0.032(3)
C3 0.059(3) 0.074(3) 0.059(3) -0.008(3) 0.016(2) 0.002(3)
C46 0.046(3) 0.076(3) 0.060(3) -0.024(3) -0.006(2) 0.005(2)
C35 0.052(3) 0.096(4) 0.058(3) -0.009(3) -0.003(2) -0.015(3)
C51 0.082(4) 0.054(3) 0.068(3) -0.020(2) -0.032(3) 0.020(3)
C29 0.060(3) 0.080(4) 0.065(3) -0.030(3) -0.004(3) 0.005(3)
C11 0.056(3) 0.050(3) 0.092(4) -0.023(3) -0.007(3) 0.016(2)
C25 0.078(3) 0.072(3) 0.049(3) 0.003(3) 0.001(3) 0.009(3)
C24 0.120(5) 0.054(3) 0.072(4) 0.009(3) -0.008(3) 0.007(3)
C36 0.047(3) 0.115(5) 0.070(4) -0.016(3) 0.008(3) 0.000(3)
C47 0.047(3) 0.129(5) 0.098(4) -0.066(4) -0.003(3) 0.008(3)
C41 0.095(4) 0.057(3) 0.104(5) -0.034(3) -0.013(4) 0.020(3)
C23 0.115(5) 0.048(3) 0.079(4) -0.005(3) -0.004(3) 0.002(3)
C49 0.082(4) 0.094(4) 0.105(5) -0.049(4) -0.043(4) 0.045(4)
C54 0.116(5) 0.051(3) 0.074(4) 0.001(3) -0.022(3) -0.013(3)
C52 0.130(5) 0.044(3) 0.101(5) -0.008(3) -0.059(4) 0.018(3)
C53 0.156(7) 0.058(4) 0.093(5) 0.010(3) -0.047(5) -0.022(4)
C48 0.058(4) 0.137(6) 0.129(6) -0.075(5) -0.033(4) 0.040(4)
N11 0.084(3) 0.061(2) 0.055(3) -0.011(2) -0.005(2) 0.005(2)
N12 0.076(3) 0.090(3) 0.078(3) -0.024(3) -0.015(3) -0.018(3)
N7 0.051(2) 0.045(2) 0.053(2) -0.0091(17) 0.0068(18) -0.0040(17)
N8 0.057(2) 0.047(2) 0.039(2) -0.0106(17) -0.0032(17) 0.0003(17)
N9 0.0421(19) 0.0364(18) 0.056(2) -0.0036(16) 0.0034(17) -0.0037(16)
N10 0.047(2) 0.047(2) 0.052(2) -0.0101(17) -0.0081(18) -0.0026(17)
C74 0.047(2) 0.038(2) 0.042(2) -0.0026(19) -0.002(2) 0.0029(19)
C72 0.046(2) 0.043(2) 0.044(3) -0.0092(19) -0.003(2) -0.005(2)
C70 0.043(2) 0.037(2) 0.048(3) -0.0038(19) 0.001(2) -0.0002(19)
C71 0.045(2) 0.042(2) 0.044(3) -0.0071(19) -0.004(2) 0.001(2)
C101 0.049(3) 0.046(2) 0.051(3) -0.004(2) -0.003(2) 0.001(2)
C69 0.045(2) 0.043(2) 0.038(2) -0.0079(19) -0.0023(19) 0.0066(19)
C77 0.045(2) 0.045(2) 0.055(3) -0.001(2) -0.012(2) 0.000(2)
C73 0.048(2) 0.036(2) 0.049(3) -0.003(2) 0.004(2) -0.001(2)
C75 0.052(3) 0.039(2) 0.053(3) -0.009(2) 0.000(2) 0.0054(19)
C112 0.049(2) 0.052(3) 0.051(3) -0.015(2) -0.001(2) -0.003(2)
C83 0.051(3) 0.059(3) 0.054(3) 0.002(2) -0.006(2) -0.006(2)
C57 0.052(3) 0.040(2) 0.048(3) -0.009(2) -0.007(2) 0.001(2)
C89 0.039(2) 0.047(2) 0.047(3) -0.003(2) -0.0028(19) -0.0025(19)
C94 0.042(2) 0.053(3) 0.051(3) -0.005(2) 0.001(2) 0.000(2)
C87 0.049(3) 0.059(3) 0.059(3) -0.011(2) -0.002(2) 0.009(2)
C106 0.047(2) 0.052(3) 0.053(3) -0.003(2) -0.005(2) -0.003(2)
C68 0.043(2) 0.045(2) 0.059(3) -0.003(2) -0.007(2) 0.000(2)
C111 0.061(3) 0.060(3) 0.057(3) -0.014(2) 0.004(2) -0.002(2)
C100 0.060(3) 0.049(3) 0.050(3) -0.012(2) 0.006(2) -0.008(2)
C76 0.063(3) 0.057(3) 0.051(3) -0.012(2) 0.000(3) -0.010(2)
C88 0.040(2) 0.056(3) 0.047(3) -0.004(2) 0.001(2) 0.005(2)
C90 0.051(3) 0.053(3) 0.055(3) -0.008(2) -0.009(2) 0.006(2)
C95 0.057(3) 0.060(3) 0.047(3) -0.014(2) -0.001(2) 0.001(2)
C107 0.048(3) 0.053(3) 0.055(3) -0.011(2) -0.003(2) -0.006(2)
C62 0.060(3) 0.047(3) 0.062(3) -0.012(2) -0.016(2) -0.003(2)
C78 0.070(3) 0.046(3) 0.060(3) -0.011(2) -0.011(2) 0.004(2)
C93 0.063(3) 0.072(3) 0.051(3) -0.004(3) -0.002(2) 0.010(3)
C102 0.053(3) 0.051(3) 0.073(3) -0.012(2) 0.003(2) -0.004(2)
C82 0.054(3) 0.045(3) 0.059(3) 0.004(2) -0.004(2) -0.007(2)
C67 0.047(3) 0.062(3) 0.064(3) -0.005(2) -0.011(2) 0.004(2)
C99 0.092(4) 0.052(3) 0.059(3) -0.008(2) -0.004(3) 0.001(3)
C103 0.062(3) 0.052(3) 0.082(4) -0.020(3) 0.002(3) -0.002(2)
C63 0.057(3) 0.053(3) 0.072(3) -0.008(2) -0.020(3) -0.002(2)
C58 0.065(3) 0.044(2) 0.066(3) -0.012(2) -0.013(3) 0.007(2)
C105 0.059(3) 0.046(3) 0.074(3) -0.004(2) 0.000(3) -0.013(2)
C64 0.063(3) 0.068(3) 0.102(4) -0.015(3) -0.026(3) -0.011(3)
C81 0.081(4) 0.057(3) 0.094(4) 0.006(3) -0.008(3) -0.019(3)
C91 0.061(3) 0.054(3) 0.072(4) -0.009(3) -0.009(3) 0.010(2)
C92 0.069(3) 0.062(3) 0.063(3) 0.003(3) -0.004(3) 0.003(3)
C66 0.046(3) 0.075(3) 0.078(4) 0.002(3) -0.004(3) 0.011(2)
C108 0.066(3) 0.069(3) 0.061(3) -0.011(3) 0.012(3) -0.012(3)
C60 0.102(5) 0.063(3) 0.086(4) -0.038(3) -0.018(4) 0.023(3)
C80 0.099(4) 0.050(3) 0.104(5) -0.009(3) -0.007(4) -0.005(3)
C96 0.098(4) 0.071(3) 0.057(3) -0.021(3) -0.003(3) 0.007(3)
C86 0.064(3) 0.089(4) 0.058(3) -0.018(3) -0.004(3) 0.017(3)
C85 0.049(3) 0.116(5) 0.067(4) -0.009(3) 0.005(3) 0.007(3)
C59 0.080(4) 0.060(3) 0.075(4) -0.024(3) -0.003(3) 0.014(3)
C61 0.096(4) 0.050(3) 0.090(4) -0.024(3) -0.027(3) -0.005(3)
C110 0.067(3) 0.080(4) 0.073(4) -0.033(3) 0.003(3) 0.001(3)
C84 0.056(3) 0.087(4) 0.070(4) 0.002(3) 0.001(3) -0.009(3)
C104 0.066(3) 0.049(3) 0.084(4) -0.013(3) -0.008(3) -0.003(2)
C79 0.082(4) 0.059(3) 0.079(4) -0.018(3) -0.016(3) 0.005(3)
C109 0.075(4) 0.099(4) 0.075(4) -0.034(3) 0.023(3) -0.013(3)
C97 0.136(5) 0.077(4) 0.069(4) -0.030(3) 0.002(4) -0.003(4)
C98 0.122(5) 0.054(3) 0.080(4) -0.026(3) 0.000(4) 0.001(3)
C65 0.050(3) 0.093(4) 0.104(5) -0.006(4) -0.014(3) -0.003(3)

loop_
_atom_type_symbol
_atom_type_description
_atom_type_scat_dispersion_real
_atom_type_scat_dispersion_imag
_atom_type_scat_source
C C 0.0033 0.0016 'International Tables Vol C Tables 4.2.6.8 and 6.1.1.4'
H H 0.0000 0.0000 'International Tables Vol C Tables 4.2.6.8 and 6.1.1.4'
N N 0.0061 0.0033 'International Tables Vol C Tables 4.2.6.8 and 6.1.1.4'

loop_
_citation_id
_citation_doi
_citation_year
1 10.1039/C5CC04469C 2015

loop_
_geom_angle_atom_site_label_1
_geom_angle_atom_site_label_2
_geom_angle_atom_site_label_3
_geom_angle
C8 N2 C13 126.3(3)
C8 N2 C6 108.3(3)
C13 N2 C6 125.4(3)
C32 N1 C15 126.5(3)
C32 N1 C21 107.7(3)
C15 N1 C21 125.8(4)
C44 N4 C33 108.5(3)
C44 N4 C16 126.0(3)
C33 N4 C16 125.3(3)
C45 N3 C17 127.2(3)
C45 N3 C56 108.6(3)
C17 N3 C56 123.5(3)
C13 C18 C17 121.1(4)
C13 C18 C19 120.3(4)
C17 C18 C19 118.3(4)
C18 C13 C14 118.9(4)
C18 C13 N2 121.0(4)
C14 C13 N2 120.1(4)
C43 C44 C39 121.7(4)
C43 C44 N4 129.4(4)
C39 C44 N4 108.9(3)
C15 C16 C17 119.7(3)
C15 C16 N4 120.2(4)
C17 C16 N4 120.1(3)
C4 C5 C6 119.6(4)
C4 C5 C7 133.3(4)
C6 C5 C7 107.1(3)
N6 C19 C18 177.9(5)
C16 C15 C14 119.8(4)
C16 C15 N1 121.7(4)
C14 C15 N1 118.4(3)
C46 C45 N3 129.4(4)
C46 C45 C50 122.5(4)
N3 C45 C50 108.0(4)
C1 C6 C5 122.1(3)
C1 C6 N2 129.4(4)
C5 C6 N2 108.4(3)
C9 C8 C7 121.8(4)
C9 C8 N2 129.2(4)
C7 C8 N2 109.1(3)
C37 C38 C33 119.0(4)
C37 C38 C39 133.5(4)
C33 C38 C39 107.3(3)
C2 C1 C6 117.4(4)
C2 C1 H1 121.3
C6 C1 H1 121.3
C40 C39 C44 118.9(4)
C40 C39 C38 134.1(4)
C44 C39 C38 107.0(4)
C34 C33 N4 129.1(4)
C34 C33 C38 122.3(4)
N4 C33 C38 108.2(4)
C10 C9 C8 117.7(4)
C10 C9 H9 121.1
C8 C9 H9 121.1
C12 C7 C8 119.8(4)
C12 C7 C5 133.0(4)
C8 C7 C5 107.2(3)
C13 C14 C15 121.1(4)
C13 C14 C20 118.5(4)
C15 C14 C20 120.1(4)
C28 C27 C32 119.6(4)
C28 C27 C26 133.4(4)
C32 C27 C26 107.0(4)
C18 C17 C16 119.3(3)
C18 C17 N3 118.7(4)
C16 C17 N3 122.0(3)
N5 C20 C14 177.0(5)
C33 C34 C35 117.2(5)
C33 C34 H34 121.4
C35 C34 H34 121.4
C3 C4 C5 118.2(4)
C3 C4 H4 120.9
C5 C4 H4 120.9
C1 C2 C3 121.2(4)
C1 C2 H2 119.4
C3 C2 H2 119.4
C7 C12 C11 118.3(4)
C7 C12 H12 120.9
C11 C12 H12 120.9
C55 C56 C51 122.8(4)
C55 C56 N3 129.0(4)
C51 C56 N3 108.2(4)
C25 C26 C21 119.4(4)
C25 C26 C27 133.4(5)
C21 C26 C27 107.1(3)
C49 C50 C45 118.9(5)
C49 C50 C51 133.9(5)
C45 C50 C51 107.1(4)
C30 C31 C32 117.9(4)
C30 C31 H31 121.0
C32 C31 H31 121.0
C42 C43 C44 117.5(4)
C42 C43 H43 121.3
C44 C43 H43 121.3
C31 C32 N1 129.7(4)
C31 C32 C27 121.1(4)
N1 C32 C27 109.1(4)
C54 C55 C56 117.1(5)
C54 C55 H55 121.5
C56 C55 H55 121.5
C36 C37 C38 118.9(5)
C36 C37 H37 120.6
C38 C37 H37 120.6
C22 C21 C26 122.3(4)
C22 C21 N1 128.6(4)
C26 C21 N1 109.0(4)
C23 C22 C21 117.1(5)
C23 C22 H22 121.4
C21 C22 H22 121.4
C43 C42 C41 122.2(5)
C43 C42 H42 118.9
C41 C42 H42 118.9
C31 C30 C29 121.2(4)
C31 C30 H30 119.4
C29 C30 H30 119.4
C29 C28 C27 119.5(4)
C29 C28 H28 120.2
C27 C28 H28 120.2
C9 C10 C11 121.1(4)
C9 C10 H10 119.5
C11 C10 H10 119.5
C41 C40 C39 119.2(5)
C41 C40 H40 120.4
C39 C40 H40 120.4
C4 C3 C2 121.5(4)
C4 C3 H3 119.3
C2 C3 H3 119.3
C45 C46 C47 117.1(5)
C45 C46 H46 121.4
C47 C46 H46 121.4
C34 C35 C36 121.3(5)
C34 C35 H35 119.3
C36 C35 H35 119.3
C56 C51 C52 118.3(5)
C56 C51 C50 108.1(4)
C52 C51 C50 133.6(5)
C28 C29 C30 120.4(5)
C28 C29 H29 119.8
C30 C29 H29 119.8
C10 C11 C12 121.3(4)
C10 C11 H11 119.3
C12 C11 H11 119.3
C24 C25 C26 118.7(5)
C24 C25 H25 120.7
C26 C25 H25 120.7
C25 C24 C23 121.5(4)
C25 C24 H24 119.2
C23 C24 H24 119.2
C37 C36 C35 121.2(4)
C37 C36 H36 119.4
C35 C36 H36 119.4
C48 C47 C46 120.7(6)
C48 C47 H47 119.7
C46 C47 H47 119.7
C42 C41 C40 120.5(5)
C42 C41 H41 119.8
C40 C41 H41 119.8
C22 C23 C24 120.9(5)
C22 C23 H23 119.6
C24 C23 H23 119.6
C48 C49 C50 118.9(5)
C48 C49 H49 120.5
C50 C49 H49 120.5
C53 C54 C55 120.9(6)
C53 C54 H54 119.5
C55 C54 H54 119.5
C53 C52 C51 118.6(5)
C53 C52 H52 120.7
C51 C52 H52 120.7
C54 C53 C52 122.1(5)
C54 C53 H53 118.9
C52 C53 H53 118.9
C49 C48 C47 121.7(5)
C49 C48 H48 119.2
C47 C48 H48 119.2
C101 N7 C73 124.8(3)
C101 N7 C112 108.7(3)
C73 N7 C112 126.3(3)
C71 N8 C89 126.7(3)
C71 N8 C100 124.7(3)
C89 N8 C100 108.5(3)
C88 N9 C77 108.2(3)
C88 N9 C70 125.5(3)
C77 N9 C70 126.1(3)
C57 N10 C69 125.0(3)
C57 N10 C68 108.3(3)
C69 N10 C68 126.4(4)
C73 C74 C69 121.2(4)
C73 C74 C75 119.4(3)
C69 C74 C75 119.2(4)
C73 C72 C71 121.3(4)
C73 C72 C76 119.2(4)
C71 C72 C76 119.2(4)
C71 C70 N9 119.8(4)
C71 C70 C69 120.1(3)
N9 C70 C69 120.1(4)
C70 C71 N8 122.0(3)
C70 C71 C72 119.2(4)
N8 C71 C72 118.8(4)
C102 C101 N7 130.2(4)
C102 C101 C106 121.4(4)
N7 C101 C106 108.4(4)
N10 C69 C70 122.7(3)
N10 C69 C74 118.3(3)
C70 C69 C74 118.9(4)
C78 C77 C82 122.5(4)
C78 C77 N9 128.6(4)
C82 C77 N9 108.8(4)
C72 C73 C74 119.2(3)
C72 C73 N7 120.0(4)
C74 C73 N7 120.8(4)
N11 C75 C74 177.0(5)
C111 C112 C107 122.5(4)
C111 C112 N7 128.9(4)
C107 C112 N7 108.4(4)
C84 C83 C88 118.9(5)
C84 C83 C82 133.2(4)
C88 C83 C82 107.8(4)
C58 C57 N10 129.9(4)
C58 C57 C62 121.4(4)
N10 C57 C62 108.7(4)
C90 C89 C94 122.7(4)
C90 C89 N8 129.5(4)
C94 C89 N8 107.7(4)
C89 C94 C93 118.7(4)
C89 C94 C95 108.3(4)
C93 C94 C95 133.0(5)
C88 C87 C86 117.6(4)
C88 C87 H87 121.2
C86 C87 H87 121.2
C105 C106 C101 119.0(4)
C105 C106 C107 133.9(4)
C101 C106 C107 107.0(4)
C67 C68 C63 122.6(4)
C67 C68 N10 129.1(4)
C63 C68 N10 108.3(4)
C112 C111 C110 117.4(4)
C112 C111 H111 121.3
C110 C111 H111 121.3
C99 C100 C95 122.7(4)
C99 C100 N8 129.3(4)
C95 C100 N8 107.9(4)
N12 C76 C72 176.6(5)
C87 C88 C83 122.3(4)
C87 C88 N9 129.3(4)
C83 C88 N9 108.3(4)
C91 C90 C89 116.9(4)
C91 C90 H90 121.6
C89 C90 H90 121.6
C96 C95 C100 119.1(4)
C96 C95 C94 133.3(4)
C100 C95 C94 107.5(4)
C108 C107 C112 119.2(4)
C108 C107 C106 133.2(4)
C112 C107 C106 107.4(3)
C61 C62 C57 118.4(4)
C61 C62 C63 134.8(5)
C57 C62 C63 106.7(4)
C79 C78 C77 117.0(4)
C79 C78 H78 121.5
C77 C78 H78 121.5
C92 C93 C94 119.4(5)
C92 C93 H93 120.3
C94 C93 H93 120.3
C101 C102 C103 118.3(4)
C101 C102 H102 120.9
C103 C102 H102 120.9
C81 C82 C77 118.2(5)
C81 C82 C83 135.0(4)
C77 C82 C83 106.8(4)
C68 C67 C66 116.8(5)
C68 C67 H67 121.6
C66 C67 H67 121.6
C98 C99 C100 116.6(5)
C98 C99 H99 121.7
C100 C99 H99 121.7
C102 C103 C104 121.0(5)
C102 C103 H103 119.5
C104 C103 H103 119.5
C68 C63 C64 118.7(5)
C68 C63 C62 107.9(4)
C64 C63 C62 133.3(5)
C57 C58 C59 117.2(5)
C57 C58 H58 121.4
C59 C58 H58 121.4
C104 C105 C106 119.2(4)
C104 C105 H105 120.4
C106 C105 H105 120.4
C65 C64 C63 118.7(5)
C65 C64 H64 120.6
C63 C64 H64 120.6
C80 C81 C82 119.8(5)
C80 C81 H81 120.1
C82 C81 H81 120.1
C90 C91 C92 121.7(5)
C90 C91 H91 119.1
C92 C91 H91 119.1
C93 C92 C91 120.5(4)
C93 C92 H92 119.7
C91 C92 H92 119.7
C65 C66 C67 121.2(5)
C65 C66 H66 119.4
C67 C66 H66 119.4
C109 C108 C107 118.9(4)
C109 C108 H108 120.6
C107 C108 H108 120.6
C59 C60 C61 120.2(5)
C59 C60 H60 119.9
C61 C60 H60 119.9
C81 C80 C79 120.8(5)
C81 C80 H80 119.6
C79 C80 H80 119.6
C97 C96 C95 118.8(5)
C97 C96 H96 120.6
C95 C96 H96 120.6
C87 C86 C85 120.6(5)
C87 C86 H86 119.7
C85 C86 H86 119.7
C84 C85 C86 121.7(5)
C84 C85 H85 119.2
C86 C85 H85 119.2
C60 C59 C58 122.2(5)
C60 C59 H59 118.9
C58 C59 H59 118.9
C60 C61 C62 120.4(5)
C60 C61 H61 119.8
C62 C61 H61 119.8
C111 C110 C109 120.8(5)
C111 C110 H110 119.6
C109 C110 H110 119.6
C85 C84 C83 119.0(5)
C85 C84 H84 120.5
C83 C84 H84 120.5
C105 C104 C103 121.0(4)
C105 C104 H104 119.5
C103 C104 H104 119.5
C78 C79 C80 121.7(5)
C78 C79 H79 119.2
C80 C79 H79 119.1
C108 C109 C110 121.2(4)
C108 C109 H109 119.4
C110 C109 H109 119.4
C98 C97 C96 120.4(5)
C98 C97 H97 119.8
C96 C97 H97 119.8
C99 C98 C97 122.2(5)
C99 C98 H98 118.9
C97 C98 H98 118.9
C64 C65 C66 121.8(5)
C64 C65 H65 119.1
C66 C65 H65 119.1

loop_
_geom_bond_atom_site_label_1
_geom_bond_atom_site_label_2
_geom_bond_distance
N5 C20 1.141(5)
N6 C19 1.139(5)
N2 C8 1.395(5)
N2 C13 1.396(5)
N2 C6 1.412(4)
N1 C32 1.400(5)
N1 C15 1.402(5)
N1 C21 1.418(5)
N4 C44 1.401(5)
N4 C33 1.403(5)
N4 C16 1.408(5)
N3 C45 1.403(5)
N3 C17 1.407(5)
N3 C56 1.418(5)
C18 C13 1.386(5)
C18 C17 1.403(5)
C18 C19 1.448(6)
C13 C14 1.391(5)
C44 C43 1.395(5)
C44 C39 1.400(5)
C16 C15 1.392(5)
C16 C17 1.407(5)
C5 C4 1.383(5)
C5 C6 1.398(5)
C5 C7 1.453(5)
C15 C14 1.398(5)
C45 C46 1.376(6)
C45 C50 1.408(6)
C6 C1 1.387(5)
C8 C9 1.390(5)
C8 C7 1.394(5)
C38 C37 1.387(6)
C38 C33 1.408(6)
C38 C39 1.445(6)
C1 C2 1.374(5)
C1 H1 0.9300
C39 C40 1.389(6)
C33 C34 1.378(6)
C9 C10 1.375(6)
C9 H9 0.9300
C7 C12 1.383(6)
C14 C20 1.438(6)
C27 C28 1.376(6)
C27 C32 1.404(5)
C27 C26 1.455(6)
C34 C35 1.384(6)
C34 H34 0.9300
C4 C3 1.383(6)
C4 H4 0.9300
C2 C3 1.385(6)
C2 H2 0.9300
C12 C11 1.390(6)
C12 H12 0.9300
C56 C55 1.384(6)
C56 C51 1.383(6)
C26 C25 1.389(6)
C26 C21 1.394(6)
C50 C49 1.381(7)
C50 C51 1.448(7)
C31 C30 1.378(6)
C31 C32 1.381(5)
C31 H31 0.9300
C43 C42 1.366(6)
C43 H43 0.9300
C55 C54 1.382(6)
C55 H55 0.9300
C37 C36 1.376(7)
C37 H37 0.9300
C21 C22 1.385(6)
C22 C23 1.383(6)
C22 H22 0.9300
C42 C41 1.373(7)
C42 H42 0.9300
C30 C29 1.391(6)
C30 H30 0.9300
C28 C29 1.371(6)
C28 H28 0.9300
C10 C11 1.379(6)
C10 H10 0.9300
C40 C41 1.386(7)
C40 H40 0.9300
C3 H3 0.9300
C46 C47 1.390(7)
C46 H46 0.9300
C35 C36 1.387(7)
C35 H35 0.9300
C51 C52 1.401(7)
C29 H29 0.9300
C11 H11 0.9300
C25 C24 1.366(7)
C25 H25 0.9300
C24 C23 1.392(8)
C24 H24 0.9300
C36 H36 0.9300
C47 C48 1.387(8)
C47 H47 0.9300
C41 H41 0.9300
C23 H23 0.9300
C49 C48 1.372(8)
C49 H49 0.9300
C54 C53 1.362(8)
C54 H54 0.9300
C52 C53 1.368(8)
C52 H52 0.9300
C53 H53 0.9300
C48 H48 0.9300
N11 C75 1.150(5)
N12 C76 1.145(6)
N7 C101 1.397(5)
N7 C73 1.402(5)
N7 C112 1.403(5)
N8 C71 1.399(5)
N8 C89 1.406(5)
N8 C100 1.416(5)
N9 C88 1.404(5)
N9 C77 1.404(5)
N9 C70 1.408(4)
N10 C57 1.400(5)
N10 C69 1.404(5)
N10 C68 1.407(5)
C74 C73 1.389(6)
C74 C69 1.416(5)
C74 C75 1.431(6)
C72 C73 1.384(6)
C72 C71 1.411(5)
C72 C76 1.442(6)
C70 C71 1.404(6)
C70 C69 1.407(5)
C101 C102 1.369(6)
C101 C106 1.411(5)
C77 C78 1.388(6)
C77 C82 1.403(5)
C112 C111 1.371(6)
C112 C107 1.401(5)
C83 C84 1.389(6)
C83 C88 1.401(5)
C83 C82 1.441(6)
C57 C58 1.384(6)
C57 C62 1.404(6)
C89 C90 1.379(6)
C89 C94 1.394(6)
C94 C93 1.395(6)
C94 C95 1.432(6)
C87 C88 1.368(6)
C87 C86 1.383(6)
C87 H87 0.9300
C106 C105 1.391(6)
C106 C107 1.442(6)
C68 C67 1.382(6)
C68 C63 1.392(6)
C111 C110 1.380(6)
C111 H111 0.9300
C100 C99 1.384(6)
C100 C95 1.395(6)
C90 C91 1.377(6)
C90 H90 0.9300
C95 C96 1.388(6)
C107 C108 1.387(6)
C62 C61 1.386(7)
C62 C63 1.443(6)
C78 C79 1.376(6)
C78 H78 0.9300
C93 C92 1.363(6)
C93 H93 0.9300
C102 C103 1.379(6)
C102 H102 0.9300
C82 C81 1.395(6)
C67 C66 1.393(6)
C67 H67 0.9300
C99 C98 1.375(7)
C99 H99 0.9300
C103 C104 1.387(6)
C103 H103 0.9300
C63 C64 1.403(6)
C58 C59 1.385(6)
C58 H58 0.9300
C105 C104 1.365(6)
C105 H105 0.9300
C64 C65 1.362(7)
C64 H64 0.9300
C81 C80 1.361(7)
C81 H81 0.9300
C91 C92 1.395(7)
C91 H91 0.9300
C92 H92 0.9300
C66 C65 1.375(7)
C66 H66 0.9300
C108 C109 1.364(7)
C108 H108 0.9300
C60 C59 1.360(7)
C60 C61 1.364(7)
C60 H60 0.9300
C80 C79 1.388(7)
C80 H80 0.9300
C96 C97 1.385(7)
C96 H96 0.9300
C86 C85 1.385(7)
C86 H86 0.9300
C85 C84 1.357(7)
C85 H85 0.9300
C59 H59 0.9300
C61 H61 0.9300
C110 C109 1.401(7)
C110 H110 0.9300
C84 H84 0.9300
C104 H104 0.9300
C79 H79 0.9300
C109 H109 0.9300
C97 C98 1.386(8)
C97 H97 0.9300
C98 H98 0.9300
C65 H65 0.9300

loop_
_geom_torsion_atom_site_label_1
_geom_torsion_atom_site_label_2
_geom_torsion_atom_site_label_3
_geom_torsion_atom_site_label_4
_geom_torsion
C17 C18 C13 C14 -0.7(6)
C19 C18 C13 C14 172.6(4)
C17 C18 C13 N2 179.7(3)
C19 C18 C13 N2 -7.0(6)
C8 N2 C13 C18 119.9(5)
C6 N2 C13 C18 -59.3(6)
C8 N2 C13 C14 -59.6(6)
C6 N2 C13 C14 121.1(5)
C33 N4 C44 C43 -178.7(4)
C16 N4 C44 C43 6.6(7)
C33 N4 C44 C39 -0.7(5)
C16 N4 C44 C39 -175.4(4)
C44 N4 C16 C15 -123.4(4)
C33 N4 C16 C15 62.8(6)
C44 N4 C16 C17 57.5(6)
C33 N4 C16 C17 -116.3(4)
C13 C18 C19 N6 -134(12)
C17 C18 C19 N6 40(12)
C17 C16 C15 C14 -2.6(6)
N4 C16 C15 C14 178.3(4)
C17 C16 C15 N1 -178.2(4)
N4 C16 C15 N1 2.6(6)
C32 N1 C15 C16 55.5(6)
C21 N1 C15 C16 -125.2(4)
C32 N1 C15 C14 -120.3(4)
C21 N1 C15 C14 59.1(6)
C17 N3 C45 C46 13.1(7)
C56 N3 C45 C46 -176.2(5)
C17 N3 C45 C50 -170.1(4)
C56 N3 C45 C50 0.6(5)
C4 C5 C6 C1 1.6(7)
C7 C5 C6 C1 -176.5(4)
C4 C5 C6 N2 178.2(4)
C7 C5 C6 N2 0.0(5)
C8 N2 C6 C1 175.6(4)
C13 N2 C6 C1 -5.1(7)
C8 N2 C6 C5 -0.6(5)
C13 N2 C6 C5 178.7(4)
C13 N2 C8 C9 0.9(8)
C6 N2 C8 C9 -179.8(4)
C13 N2 C8 C7 -178.3(4)
C6 N2 C8 C7 1.0(5)
C5 C6 C1 C2 -0.4(7)
N2 C6 C1 C2 -176.2(4)
C43 C44 C39 C40 0.0(7)
N4 C44 C39 C40 -178.2(4)
C43 C44 C39 C38 180.0(4)
N4 C44 C39 C38 1.8(5)
C37 C38 C39 C40 -5.6(10)
C33 C38 C39 C40 177.8(5)
C37 C38 C39 C44 174.4(5)
C33 C38 C39 C44 -2.2(5)
C44 N4 C33 C34 -173.7(4)
C16 N4 C33 C34 1.0(7)
C44 N4 C33 C38 -0.6(5)
C16 N4 C33 C38 174.1(4)
C37 C38 C33 C34 -1.8(7)
C39 C38 C33 C34 175.4(4)
C37 C38 C33 N4 -175.4(4)
C39 C38 C33 N4 1.7(5)
C7 C8 C9 C10 -0.6(7)
N2 C8 C9 C10 -179.7(5)
C9 C8 C7 C12 0.1(7)
N2 C8 C7 C12 179.4(4)
C9 C8 C7 C5 179.7(4)
N2 C8 C7 C5 -1.0(5)
C4 C5 C7 C12 2.4(9)
C6 C5 C7 C12 -179.9(5)
C4 C5 C7 C8 -177.2(5)
C6 C5 C7 C8 0.6(5)
C18 C13 C14 C15 -2.2(6)
N2 C13 C14 C15 177.4(4)
C18 C13 C14 C20 170.8(4)
N2 C13 C14 C20 -9.6(6)
C16 C15 C14 C13 3.8(6)
N1 C15 C14 C13 179.6(4)
C16 C15 C14 C20 -169.1(4)
N1 C15 C14 C20 6.7(6)
C13 C18 C17 C16 1.9(6)
C19 C18 C17 C16 -171.5(4)
C13 C18 C17 N3 -179.4(4)
C19 C18 C17 N3 7.2(5)
C15 C16 C17 C18 -0.2(6)
N4 C16 C17 C18 179.0(3)
C15 C16 C17 N3 -178.9(4)
N4 C16 C17 N3 0.3(6)
C45 N3 C17 C18 -128.8(4)
C56 N3 C17 C18 61.8(5)
C45 N3 C17 C16 49.9(6)
C56 N3 C17 C16 -119.5(4)
C13 C14 C20 N5 -90(9)
C15 C14 C20 N5 83(9)
N4 C33 C34 C35 173.0(4)
C38 C33 C34 C35 0.8(7)
C6 C5 C4 C3 -0.9(7)
C7 C5 C4 C3 176.7(5)
C6 C1 C2 C3 -1.5(7)
C8 C7 C12 C11 0.1(7)
C5 C7 C12 C11 -179.4(5)
C45 N3 C56 C55 -179.5(5)
C17 N3 C56 C55 -8.4(7)
C45 N3 C56 C51 -0.9(5)
C17 N3 C56 C51 170.2(4)
C28 C27 C26 C25 -0.9(8)
C32 C27 C26 C25 179.3(5)
C28 C27 C26 C21 -178.0(4)
C32 C27 C26 C21 2.1(5)
C46 C45 C50 C49 -3.0(7)
N3 C45 C50 C49 179.9(4)
C46 C45 C50 C51 176.9(4)
N3 C45 C50 C51 -0.2(5)
C39 C44 C43 C42 1.0(7)
N4 C44 C43 C42 178.8(4)
C30 C31 C32 N1 -178.8(4)
C30 C31 C32 C27 3.9(6)
C15 N1 C32 C31 2.6(7)
C21 N1 C32 C31 -176.8(4)
C15 N1 C32 C27 -179.9(4)
C21 N1 C32 C27 0.7(4)
C28 C27 C32 C31 -3.9(6)
C26 C27 C32 C31 176.1(4)
C28 C27 C32 N1 178.4(4)
C26 C27 C32 N1 -1.7(4)
C51 C56 C55 C54 2.7(7)
N3 C56 C55 C54 -178.9(5)
C33 C38 C37 C36 2.7(7)
C39 C38 C37 C36 -173.6(5)
C25 C26 C21 C22 -1.7(7)
C27 C26 C21 C22 175.9(4)
C25 C26 C21 N1 -179.3(4)
C27 C26 C21 N1 -1.7(5)
C32 N1 C21 C22 -176.7(4)
C15 N1 C21 C22 3.8(7)
C32 N1 C21 C26 0.7(4)
C15 N1 C21 C26 -178.7(4)
C26 C21 C22 C23 1.1(7)
N1 C21 C22 C23 178.2(4)
C44 C43 C42 C41 -2.3(8)
C32 C31 C30 C29 -1.2(6)
C32 C27 C28 C29 0.9(6)
C26 C27 C28 C29 -179.0(4)
C8 C9 C10 C11 0.8(7)
C44 C39 C40 C41 0.2(8)
C38 C39 C40 C41 -179.8(5)
C5 C4 C3 C2 -1.0(7)
C1 C2 C3 C4 2.3(8)
N3 C45 C46 C47 -178.7(5)
C50 C45 C46 C47 4.9(7)
C33 C34 C35 C36 -0.7(7)
C55 C56 C51 C52 -0.6(7)
N3 C56 C51 C52 -179.3(4)
C55 C56 C51 C50 179.5(4)
N3 C56 C51 C50 0.8(5)
C49 C50 C51 C56 179.6(6)
C45 C50 C51 C56 -0.4(6)
C49 C50 C51 C52 -0.3(11)
C45 C50 C51 C52 179.7(6)
C27 C28 C29 C30 1.8(7)
C31 C30 C29 C28 -1.7(7)
C9 C10 C11 C12 -0.7(8)
C7 C12 C11 C10 0.2(7)
C21 C26 C25 C24 0.7(7)
C27 C26 C25 C24 -176.2(5)
C26 C25 C24 C23 0.9(8)
C38 C37 C36 C35 -2.7(8)
C34 C35 C36 C37 1.8(8)
C45 C46 C47 C48 -3.6(8)
C43 C42 C41 C40 2.6(9)
C39 C40 C41 C42 -1.5(9)
C21 C22 C23 C24 0.5(8)
C25 C24 C23 C22 -1.5(9)
C45 C50 C49 C48 -0.2(8)
C51 C50 C49 C48 179.8(6)
C56 C55 C54 C53 -1.8(8)
C56 C51 C52 C53 -2.4(8)
C50 C51 C52 C53 177.5(6)
C55 C54 C53 C52 -1.2(10)
C51 C52 C53 C54 3.4(10)
C50 C49 C48 C47 1.4(9)
C46 C47 C48 C49 0.6(9)
C88 N9 C70 C71 61.8(5)
C77 N9 C70 C71 -122.0(5)
C88 N9 C70 C69 -117.6(5)
C77 N9 C70 C69 58.6(6)
N9 C70 C71 N8 1.8(6)
C69 C70 C71 N8 -178.8(4)
N9 C70 C71 C72 179.0(3)
C69 C70 C71 C72 -1.6(6)
C89 N8 C71 C70 56.8(6)
C100 N8 C71 C70 -124.3(4)
C89 N8 C71 C72 -120.3(4)
C100 N8 C71 C72 58.5(5)
C73 C72 C71 C70 3.7(6)
C76 C72 C71 C70 -169.6(4)
C73 C72 C71 N8 -179.1(4)
C76 C72 C71 N8 7.7(6)
C73 N7 C101 C102 3.9(8)
C112 N7 C101 C102 -180.0(5)
C73 N7 C101 C106 -173.8(4)
C112 N7 C101 C106 2.3(5)
C57 N10 C69 C70 -124.0(4)
C68 N10 C69 C70 49.1(6)
C57 N10 C69 C74 58.7(5)
C68 N10 C69 C74 -128.3(4)
C71 C70 C69 N10 -178.8(4)
N9 C70 C69 N10 0.6(6)
C71 C70 C69 C74 -1.5(6)
N9 C70 C69 C74 177.9(3)
C73 C74 C69 N10 -179.8(4)
C75 C74 C69 N10 6.3(5)
C73 C74 C69 C70 2.8(6)
C75 C74 C69 C70 -171.2(4)
C88 N9 C77 C78 -178.3(4)
C70 N9 C77 C78 4.9(7)
C88 N9 C77 C82 -1.1(5)
C70 N9 C77 C82 -177.9(4)
C71 C72 C73 C74 -2.5(6)
C76 C72 C73 C74 170.8(4)
C71 C72 C73 N7 176.0(4)
C76 C72 C73 N7 -10.7(6)
C69 C74 C73 C72 -0.8(6)
C75 C74 C73 C72 173.2(4)
C69 C74 C73 N7 -179.3(3)
C75 C74 C73 N7 -5.3(6)
C101 N7 C73 C72 -60.2(6)
C112 N7 C73 C72 124.3(5)
C101 N7 C73 C74 118.2(5)
C112 N7 C73 C74 -57.2(6)
C73 C74 C75 N11 -143(9)
C69 C74 C75 N11 31(9)
C101 N7 C112 C111 172.3(5)
C73 N7 C112 C111 -11.6(7)
C101 N7 C112 C107 -2.2(5)
C73 N7 C112 C107 173.9(4)
C69 N10 C57 C58 -4.8(7)
C68 N10 C57 C58 -178.9(4)
C69 N10 C57 C62 173.8(3)
C68 N10 C57 C62 -0.4(4)
C71 N8 C89 C90 1.6(7)
C100 N8 C89 C90 -177.4(4)
C71 N8 C89 C94 179.0(4)
C100 N8 C89 C94 0.1(4)
C90 C89 C94 C93 -3.4(6)
N8 C89 C94 C93 179.0(4)
C90 C89 C94 C95 176.5(4)
N8 C89 C94 C95 -1.2(4)
C102 C101 C106 C105 1.9(7)
N7 C101 C106 C105 179.8(4)
C102 C101 C106 C107 -179.5(4)
N7 C101 C106 C107 -1.5(5)
C57 N10 C68 C67 -175.8(4)
C69 N10 C68 C67 10.2(7)
C57 N10 C68 C63 1.2(4)
C69 N10 C68 C63 -172.8(4)
C107 C112 C111 C110 -1.2(7)
N7 C112 C111 C110 -175.1(5)
C71 N8 C100 C99 5.2(7)
C89 N8 C100 C99 -175.8(4)
C71 N8 C100 C95 -177.9(4)
C89 N8 C100 C95 1.1(5)
C73 C72 C76 N12 -69(9)
C71 C72 C76 N12 104(9)
C86 C87 C88 C83 -1.7(7)
C86 C87 C88 N9 172.7(4)
C84 C83 C88 C87 0.7(7)
C82 C83 C88 C87 176.4(4)
C84 C83 C88 N9 -174.8(4)
C82 C83 C88 N9 1.0(5)
C77 N9 C88 C87 -175.0(4)
C70 N9 C88 C87 1.8(7)
C77 N9 C88 C83 0.1(5)
C70 N9 C88 C83 176.8(4)
C94 C89 C90 C91 3.2(6)
N8 C89 C90 C91 -179.7(4)
C99 C100 C95 C96 -2.6(7)
N8 C100 C95 C96 -179.8(4)
C99 C100 C95 C94 175.3(4)
N8 C100 C95 C94 -1.8(5)
C89 C94 C95 C96 179.4(5)
C93 C94 C95 C96 -0.8(9)
C89 C94 C95 C100 1.9(5)
C93 C94 C95 C100 -178.3(5)
C111 C112 C107 C108 2.3(7)
N7 C112 C107 C108 177.2(4)
C111 C112 C107 C106 -173.7(4)
N7 C112 C107 C106 1.2(5)
C105 C106 C107 C108 3.3(9)
C101 C106 C107 C108 -175.0(5)
C105 C106 C107 C112 178.5(5)
C101 C106 C107 C112 0.2(5)
C58 C57 C62 C61 -3.2(6)
N10 C57 C62 C61 178.1(4)
C58 C57 C62 C63 178.1(4)
N10 C57 C62 C63 -0.6(5)
C82 C77 C78 C79 0.7(7)
N9 C77 C78 C79 177.6(4)
C89 C94 C93 C92 1.4(6)
C95 C94 C93 C92 -178.4(5)
N7 C101 C102 C103 179.9(4)
C106 C101 C102 C103 -2.6(7)
C78 C77 C82 C81 -0.5(7)
N9 C77 C82 C81 -177.9(4)
C78 C77 C82 C83 179.1(4)
N9 C77 C82 C83 1.7(5)
C84 C83 C82 C81 -7.3(10)
C88 C83 C82 C81 177.8(5)
C84 C83 C82 C77 173.2(5)
C88 C83 C82 C77 -1.6(5)
C63 C68 C67 C66 6.1(6)
N10 C68 C67 C66 -177.2(4)
C95 C100 C99 C98 2.0(7)
N8 C100 C99 C98 178.5(5)
C101 C102 C103 C104 1.9(8)
C67 C68 C63 C64 -5.2(7)
N10 C68 C63 C64 177.6(4)
C67 C68 C63 C62 175.6(4)
N10 C68 C63 C62 -1.6(5)
C61 C62 C63 C68 -177.0(5)
C57 C62 C63 C68 1.4(5)
C61 C62 C63 C64 3.9(9)
C57 C62 C63 C64 -177.7(5)
N10 C57 C58 C59 -178.2(4)
C62 C57 C58 C59 3.3(6)
C101 C106 C105 C104 -0.4(7)
C107 C106 C105 C104 -178.6(5)
C68 C63 C64 C65 1.2(7)
C62 C63 C64 C65 -179.8(5)
C77 C82 C81 C80 0.5(8)
C83 C82 C81 C80 -178.9(6)
C89 C90 C91 C92 -1.1(7)
C94 C93 C92 C91 0.6(7)
C90 C91 C92 C93 -0.8(7)
C68 C67 C66 C65 -3.3(7)
C112 C107 C108 C109 -1.1(7)
C106 C107 C108 C109 173.6(5)
C82 C81 C80 C79 -0.9(9)
C100 C95 C96 C97 1.3(8)
C94 C95 C96 C97 -175.9(5)
C88 C87 C86 C85 2.1(7)
C87 C86 C85 C84 -1.5(8)
C61 C60 C59 C58 -2.6(8)
C57 C58 C59 C60 -0.4(7)
C59 C60 C61 C62 2.7(8)
C57 C62 C61 C60 0.1(7)
C63 C62 C61 C60 178.4(5)
C112 C111 C110 C109 -0.9(8)
C86 C85 C84 C83 0.4(8)
C88 C83 C84 C85 0.0(8)
C82 C83 C84 C85 -174.5(5)
C106 C105 C104 C103 -0.3(8)
C102 C103 C104 C105 -0.4(8)
C77 C78 C79 C80 -1.1(8)
C81 C80 C79 C78 1.3(9)
C107 C108 C109 C110 -1.0(9)
C111 C110 C109 C108 2.1(9)
C95 C96 C97 C98 0.4(9)
C100 C99 C98 C97 -0.1(8)
C96 C97 C98 C99 -1.0(10)
C63 C64 C65 C66 1.5(8)
C67 C66 C65 C64 -0.4(8)
